data_8103838
loop_
_publ_author_name
'Alkemper, J.'
'Paulus, H.'
'Fuess, H.'

_publ_section_title
;
 Crystal structure of aluminium sodium pyrophosphate, NaAlP2O7
;
_journal_name_full 'Zeitschrift fuer Kristallographie (149,1979-)'
_journal_page_first 616
_journal_page_last 616
_journal_volume 209
_journal_year 1994
_chemical_formula_sum 'Al Na O7 P2'
_chemical_name_systematic 'Na Al (P2 O7)'
_space_group_IT_number 14
_symmetry_space_group_name_Hall '-P 2ybc'
_symmetry_space_group_name_H-M 'P 1 21/c 1'
_cell_angle_alpha 90
_cell_angle_beta 111.743
_cell_angle_gamma 90
_cell_formula_units_Z 4
_cell_length_a 7.203
_cell_length_b 7.71
_cell_length_c 9.326
_cell_volume 481.073
_citation_journal_id_ASTM ZEKRDZ
_cod_data_source_file Alkemper_ZEKRDZ_1994_1624.cif
_cod_data_source_block Al1Na1O7P2
_cod_original_cell_volume 481.0731
_cod_original_formula_sum 'Al1 Na1 O7 P2'
_cod_database_code 8103838

loop_
_symmetry_equiv_pos_as_xyz
x,y,z
-x,y+1/2,-z+1/2
-x,-y,-z
x,-y-1/2,z-1/2

loop_
_atom_site_label
_atom_site_type_symbol
_atom_site_fract_x
_atom_site_fract_y
_atom_site_fract_z
_atom_site_occupancy
_atom_site_U_iso_or_equiv
O6 O-2 0.8066 0.29186 0.38064 1 0.0
P2 P+5 0.92728 0.25483 0.54842 1 0.0
Na1 Na+1 0.29051 0.97549 0.79762 1 0.0
O3 O-2 0.8144 0.1368 0.61439 1 0.0
O1 O-2 0.1219 0.14595 0.55843 1 0.0
O2 O-2 0.4756 0.0847 0.65636 1 0.0
P1 P+5 0.32945 0.20732 0.54583 1 0.0
Al1 Al+3 0.73955 0.49009 0.25307 1 0.0
O5 O-2 0.3578 0.39524 0.60054 1 0.0
O7 O-2 0.3134 0.19318 0.3801 1 0.0
O4 O-2 0.0006 0.4179 0.64478 1 0.0
